data_7049965
loop_
_publ_author_name
'Veenboer, Richard M. P.'
'Azofra, Luis Miguel'
'Gasperini, Danila'
'Collado, Alba'
'Cordes, David B.'
'Slawin, Alexandra M. Z.'
'Cavallo, Luigi'
'Nolan, Steven P.'

_publ_section_title
;
 Regression analysis of properties of [Au(IPr)(CHR<sub>2</sub>)]
 complexes.
;
_journal_issue 22
_journal_name_full 'Dalton transactions (Cambridge, England : 2003)'
_journal_page_first 7693
_journal_page_last 7703
_journal_paper_doi 10.1039/c9dt00841a
_journal_volume 48
_journal_year 2019
_chemical_formula_moiety 'C28 H38 Au N3 O2, 0.25(C6 H12)'
_chemical_formula_sum 'C29.5 H41 Au N3 O2'
_chemical_formula_weight 666.63
_space_group_crystal_system orthorhombic
_space_group_IT_number 64
_space_group_name_Hall '-C 2ac 2'
_space_group_name_H-M_alt 'C m c e'
_symmetry_space_group_name_Hall '-C 2ac 2'
_symmetry_space_group_name_H-M 'C m c e'
_atom_sites_solution_hydrogens geom
_atom_sites_solution_primary direct
_atom_sites_solution_secondary difmap
_audit_creation_date 2016-10-11
_audit_creation_method 'by CrystalStructure 4.2'
_audit_update_record
;
2017-12-14 deposited with the CCDC.    2019-04-29 downloaded from the CCDC.
;
_cell_angle_alpha 90.0000
_cell_angle_beta 90.0000
_cell_angle_gamma 90.0000
_cell_formula_units_Z 8
_cell_length_a 17.633(3)
_cell_length_b 19.164(3)
_cell_length_c 17.699(3)
_cell_measurement_reflns_used 9646
_cell_measurement_temperature 173
_cell_measurement_theta_max 27.50
_cell_measurement_theta_min 1.90
_cell_volume 5980.8(17)
_computing_cell_refinement 'CrystalClear-SM Expert 2.1 b45'
_computing_data_collection 'CrystalClear-SM Expert 2.1 b45 (Rigaku, 2015)'
_computing_data_reduction 'CrystalClear-SM Expert 2.1 b45'
_computing_molecular_graphics 'CrystalStructure 4.2'
_computing_publication_material 'CrystalStructure 4.2 (Rigaku, 2015)'
_computing_structure_refinement 'SHELXL Version 2014/7 (Sheldrick, 2008)'
_computing_structure_solution 'DIRDIF99-PATTY (Gould, et al., 1999)'
_diffrn_ambient_temperature 173
_diffrn_detector_area_resol_mean 5.814
_diffrn_measured_fraction_theta_full 0.998
_diffrn_measured_fraction_theta_max 0.996
_diffrn_measurement_device_type 'Rigaku XtaLAB P200'
_diffrn_measurement_method \w
_diffrn_radiation_type 'Mo K\a'
_diffrn_radiation_wavelength 0.71075
_diffrn_reflns_av_R_equivalents 0.0333
_diffrn_reflns_Laue_measured_fraction_full 0.998
_diffrn_reflns_Laue_measured_fraction_max 0.996
_diffrn_reflns_limit_h_max 21
_diffrn_reflns_limit_h_min -18
_diffrn_reflns_limit_k_max 22
_diffrn_reflns_limit_k_min -23
_diffrn_reflns_limit_l_max 21
_diffrn_reflns_limit_l_min -17
_diffrn_reflns_number 20364
_diffrn_reflns_point_group_measured_fraction_full 0.998
_diffrn_reflns_point_group_measured_fraction_max 0.996
_diffrn_reflns_theta_full 25.242
_diffrn_reflns_theta_max 25.389
_diffrn_reflns_theta_min 2.125
_diffrn_standards_number 0
_exptl_absorpt_coefficient_mu 4.965
_exptl_absorpt_correction_T_max 0.905
_exptl_absorpt_correction_T_min 0.378
_exptl_absorpt_correction_type multi-scan
_exptl_absorpt_process_details 'REQAB (Rigaku, 1998)'
_exptl_crystal_colour colorless
_exptl_crystal_density_diffrn 1.481
_exptl_crystal_density_method 'not measured'
_exptl_crystal_description platelet
_exptl_crystal_F_000 2672.00
_exptl_crystal_recrystallization_method 'Re-crystallisation from solvent: Dichloromethane/hexane'
_exptl_crystal_size_max 0.200
_exptl_crystal_size_mid 0.100
_exptl_crystal_size_min 0.020
_refine_diff_density_max 1.12
_refine_diff_density_min -0.64
_refine_ls_extinction_method none
_refine_ls_goodness_of_fit_ref 1.077
_refine_ls_hydrogen_treatment constr
_refine_ls_number_parameters 175
_refine_ls_number_reflns 2842
_refine_ls_number_restraints 12
_refine_ls_R_factor_all 0.0239
_refine_ls_R_factor_gt 0.0207
_refine_ls_shift/su_max 0.002
_refine_ls_structure_factor_coef Fsqd
_refine_ls_weighting_details 'w = 1/[\s^2^(Fo^2^)+(0.0376P)^2^+13.3949P] where P=(Fo^2^+2Fc^2^)/3'
_refine_ls_weighting_scheme calc
_refine_ls_wR_factor_gt 0.0623
_refine_ls_wR_factor_ref 0.0639
_reflns_Friedel_coverage 0.000
_reflns_number_gt 2586
_reflns_number_total 2842
_reflns_threshold_expression F^2^>2.0\s(F^2^)
_cod_data_source_file c9dt00841a2.cif
_cod_data_source_block 11
_cod_depositor_comments 'Adding full bibliography for 7049964--7049969.cif.'
_cod_database_code 7049965

loop_
_space_group_symop_operation_xyz
'x, y, z'
'x, -y, -z'
'x, -y+1/2, z+1/2'
'x, y+1/2, -z+1/2'
'x+1/2, y+1/2, z'
'x+1/2, -y+1/2, -z'
'x+1/2, -y+1, z+1/2'
'x+1/2, y+1, -z+1/2'
'-x, -y, -z'
'-x, y, z'
'-x, y-1/2, -z-1/2'
'-x, -y-1/2, z-1/2'
'-x+1/2, -y+1/2, -z'
'-x+1/2, y+1/2, z'
'-x+1/2, y, -z-1/2'
'-x+1/2, -y, z-1/2'

loop_
_atom_site_label
_atom_site_type_symbol
_atom_site_fract_x
_atom_site_fract_y
_atom_site_fract_z
_atom_site_U_iso_or_equiv
_atom_site_adp_type
_atom_site_occupancy
_atom_site_site_symmetry_order
_atom_site_calc_flag
_atom_site_refinement_flags_posn
_atom_site_refinement_flags_adp
_atom_site_refinement_flags_occupancy
Au1 Au 0.0000 0.16033(2) 0.25555(2) 0.02357(8) Uani 1 2 d S T P
O16 O 0.0618(3) 0.2989(2) 0.37141(19) 0.1078(16) Uani 1 1 d . . .
N2 N 0.06062(13) 0.12405(11) 0.09974(13) 0.0205(5) Uani 1 1 d . . .
N16 N 0.0000 0.2690(3) 0.3701(2) 0.0530(13) Uani 1 2 d S T P
C1 C 0.0000 0.1311(2) 0.1459(2) 0.0206(8) Uani 1 2 d S T P
C3 C 0.03806(17) 0.11454(15) 0.02580(16) 0.0243(6) Uani 1 1 d . . .
H3 H 0.0702 0.1091 -0.0169 0.029 Uiso 1 1 calc R U .
C4 C 0.13923(17) 0.13040(16) 0.12222(16) 0.0245(6) Uani 1 1 d . . .
C5 C 0.17022(18) 0.19724(17) 0.12840(17) 0.0293(7) Uani 1 1 d . . .
C6 C 0.24655(18) 0.2017(2) 0.1479(2) 0.0380(9) Uani 1 1 d . . .
H6 H 0.2696 0.2463 0.1530 0.046 Uiso 1 1 calc R U .
C7 C 0.2890(2) 0.1424(2) 0.1599(2) 0.0412(9) Uani 1 1 d . . .
H7 H 0.3409 0.1465 0.1737 0.049 Uiso 1 1 calc R U .
C8 C 0.25678(19) 0.0771(2) 0.1522(3) 0.0400(10) Uani 1 1 d . . .
H8 H 0.2873 0.0368 0.1601 0.048 Uiso 1 1 calc R U .
C9 C 0.18101(18) 0.06884(17) 0.13326(17) 0.0297(7) Uani 1 1 d . . .
C10 C 0.1251(2) 0.26278(16) 0.11240(19) 0.0354(8) Uani 1 1 d . . .
H10 H 0.0711 0.2488 0.1038 0.042 Uiso 1 1 calc R U .
C11 C 0.1269(3) 0.3131(2) 0.1794(2) 0.0560(11) Uani 1 1 d . . .
H11A H 0.0972 0.3549 0.1672 0.067 Uiso 1 1 calc R U .
H11B H 0.1052 0.2903 0.2239 0.067 Uiso 1 1 calc R U .
H11C H 0.1795 0.3265 0.1900 0.067 Uiso 1 1 calc R U .
C12 C 0.1537(3) 0.2982(2) 0.0406(2) 0.0505(10) Uani 1 1 d . . .
H12A H 0.1240 0.3405 0.0311 0.061 Uiso 1 1 calc R U .
H12B H 0.2073 0.3107 0.0468 0.061 Uiso 1 1 calc R U .
H12C H 0.1484 0.2661 -0.0022 0.061 Uiso 1 1 calc R U .
C13 C 0.1443(2) -0.00266(17) 0.1286(2) 0.0370(8) Uani 1 1 d . . .
H13 H 0.1018 0.0005 0.0914 0.044 Uiso 1 1 calc R U .
C14 C 0.1104(3) -0.0229(2) 0.2044(3) 0.0572(11) Uani 1 1 d . . .
H14A H 0.0870 -0.0691 0.2004 0.069 Uiso 1 1 calc R U .
H14B H 0.1505 -0.0241 0.2427 0.069 Uiso 1 1 calc R U .
H14C H 0.0719 0.0114 0.2189 0.069 Uiso 1 1 calc R U .
C15 C 0.1989(3) -0.0591(2) 0.1006(3) 0.0597(12) Uani 1 1 d . . .
H15A H 0.1725 -0.1041 0.0987 0.072 Uiso 1 1 calc R U .
H15B H 0.2171 -0.0469 0.0500 0.072 Uiso 1 1 calc R U .
H15C H 0.2421 -0.0625 0.1353 0.072 Uiso 1 1 calc R U .
C16 C 0.0000 0.1954(3) 0.3666(2) 0.0328(10) Uani 1 2 d S T P
H16A H -0.0454 0.1772 0.3930 0.039 Uiso 0.5 1 calc R U P
H16B H 0.0454 0.1772 0.3930 0.039 Uiso 0.5 1 calc R U P
C21 C 0.0690(7) 0.5020(7) 0.0444(7) 0.094(4) Uani 0.5 1 d . U P
H21A H 0.1092 0.4711 0.0645 0.112 Uiso 0.5 1 calc R U P
H21B H 0.0805 0.5503 0.0604 0.112 Uiso 0.5 1 calc R U P
C22 C 0.0000 0.4821(14) 0.0741(17) 0.153(9) Uani 0.5 2 d S TU P
H22A H 0.0000 0.4974 0.1275 0.183 Uiso 0.5 2 calc R U P
H22B H 0.0000 0.4304 0.0749 0.183 Uiso 0.5 2 calc R U P

loop_
_atom_site_aniso_label
_atom_site_aniso_U_11
_atom_site_aniso_U_22
_atom_site_aniso_U_33
_atom_site_aniso_U_23
_atom_site_aniso_U_13
_atom_site_aniso_U_12
Au1 0.02346(12) 0.02786(12) 0.01939(11) -0.00322(6) 0.000 0.000
O16 0.181(4) 0.090(3) 0.0523(19) -0.0288(18) 0.039(2) -0.087(3)
N2 0.0195(12) 0.0193(12) 0.0227(11) -0.0017(9) 0.0015(10) 0.0001(10)
N16 0.095(4) 0.041(3) 0.023(2) -0.0087(18) 0.000 0.000
C1 0.025(2) 0.0153(19) 0.0216(19) -0.0027(15) 0.000 0.000
C3 0.0279(15) 0.0257(15) 0.0194(13) -0.0027(11) 0.0004(12) 0.0011(13)
C4 0.0225(16) 0.0295(16) 0.0216(14) -0.0021(12) 0.0002(12) -0.0017(13)
C5 0.0299(17) 0.0327(17) 0.0252(15) -0.0007(13) 0.0036(13) -0.0072(14)
C6 0.033(2) 0.044(2) 0.0370(19) 0.0017(17) 0.0005(14) -0.0168(15)
C7 0.0214(19) 0.058(2) 0.044(2) 0.0044(17) -0.0056(15) -0.0081(16)
C8 0.028(2) 0.049(2) 0.043(2) 0.0024(18) -0.0077(15) 0.0067(15)
C9 0.0263(18) 0.0334(17) 0.0295(16) -0.0019(13) -0.0044(13) 0.0026(14)
C10 0.0363(19) 0.0249(16) 0.0449(19) -0.0001(14) 0.0026(15) -0.0049(14)
C11 0.077(3) 0.039(2) 0.052(2) -0.0069(18) 0.014(2) 0.000(2)
C12 0.067(3) 0.042(2) 0.042(2) 0.0076(16) -0.002(2) -0.001(2)
C13 0.0365(19) 0.0245(16) 0.050(2) -0.0045(14) -0.0171(16) 0.0065(14)
C14 0.068(3) 0.031(2) 0.072(3) 0.0072(19) -0.003(2) -0.0127(19)
C15 0.056(3) 0.041(2) 0.082(3) -0.019(2) -0.024(2) 0.019(2)
C16 0.030(2) 0.046(3) 0.023(2) -0.004(2) 0.000 0.000
C21 0.093(4) 0.092(4) 0.095(4) 0.0000(10) -0.0006(10) 0.0003(10)
C22 0.153(9) 0.153(9) 0.153(9) 0.0003(10) 0.000 0.000

loop_
_atom_type_symbol
_atom_type_description
_atom_type_scat_dispersion_real
_atom_type_scat_dispersion_imag
_atom_type_scat_source
C C 0.0033 0.0016
;
International Tables for Crystallography
(Vol. C, Tables 4.2.6.8 and 6.1.1.4)
;
H H 0.0000 0.0000
;
International Tables for Crystallography
(Vol. C, Table 6.1.1.4)
;
Au Au -2.0133 8.8022
;
International Tables for Crystallography
(Vol. C, Tables 4.2.6.8 and 6.1.1.4)
;
N N 0.0061 0.0033
;
International Tables for Crystallography
(Vol. C, Tables 4.2.6.8 and 6.1.1.4)
;
O O 0.0106 0.0060
;
International Tables for Crystallography
(Vol. C, Tables 4.2.6.8 and 6.1.1.4)
;

loop_
_geom_angle_atom_site_label_1
_geom_angle_atom_site_label_2
_geom_angle_atom_site_label_3
_geom_angle
_geom_angle_site_symmetry_1
_geom_angle_site_symmetry_3
C1 Au1 C16 177.23(16) . .
C1 N2 C3 111.0(2) . .
C1 N2 C4 125.7(2) . .
C3 N2 C4 123.2(2) . .
O16 N16 O16 124.5(6) . 10
O16 N16 C16 117.8(3) . .
O16 N16 C16 117.8(3) 10 .
N2 C1 N2 104.5(3) 10 .
N2 C1 Au1 127.44(16) 10 .
N2 C1 Au1 127.44(16) . .
C3 C3 N2 106.76(16) 10 .
C5 C4 C9 123.7(3) . .
C5 C4 N2 118.2(3) . .
C9 C4 N2 118.0(3) . .
C6 C5 C4 117.0(3) . .
C6 C5 C10 120.2(3) . .
C4 C5 C10 122.7(3) . .
C7 C6 C5 120.8(3) . .
C6 C7 C8 120.6(3) . .
C7 C8 C9 121.6(4) . .
C8 C9 C4 116.3(3) . .
C8 C9 C13 121.8(3) . .
C4 C9 C13 121.8(3) . .
C5 C10 C12 110.5(3) . .
C5 C10 C11 111.6(3) . .
C12 C10 C11 111.0(3) . .
C9 C13 C14 110.5(3) . .
C9 C13 C15 112.8(3) . .
C14 C13 C15 110.6(3) . .
N16 C16 Au1 111.4(3) . .
C22 C21 C21 111.6(14) . 2_565
C21 C22 C21 124(2) . 10

loop_
_geom_bond_atom_site_label_1
_geom_bond_atom_site_label_2
_geom_bond_distance
_geom_bond_site_symmetry_2
Au1 C1 2.020(4) .
Au1 C16 2.078(4) .
O16 N16 1.231(4) .
N2 C1 1.352(3) .
N2 C3 1.380(4) .
N2 C4 1.447(4) .
N16 O16 1.231(4) 10
N16 C16 1.412(7) .
C1 N2 1.352(3) 10
C3 C3 1.342(6) 10
C4 C5 1.397(4) .
C4 C9 1.405(4) .
C5 C6 1.392(5) .
C5 C10 1.513(5) .
C6 C7 1.378(6) .
C7 C8 1.382(6) .
C8 C9 1.387(4) .
C9 C13 1.517(5) .
C10 C12 1.527(5) .
C10 C11 1.529(5) .
C13 C14 1.519(6) .
C13 C15 1.530(5) .
C21 C22 1.379(17) .
C21 C21 1.57(2) 2_565
C22 C21 1.379(17) 10
